data_7704939
loop_
_publ_author_name
'Jatmika, Catur'
'Goshima, Kenta'
'Wakabayashi, Kazumo'
'Akiyama, Naoki'
'Hirota, Shun'
'Matsuo, Takashi'

_publ_section_title
;
 Second-coordination sphere effects on the reactivities of
 Hoveyda-Grubbs-type catalysts: a ligand exchange study using phenolic
 moiety-functionalized ligands.
;
_journal_issue 33
_journal_name_full 'Dalton transactions (Cambridge, England : 2003)'
_journal_page_first 11618
_journal_page_last 11627
_journal_paper_doi 10.1039/d0dt02353a
_journal_volume 49
_journal_year 2020
_chemical_formula_moiety 'C34 H42 Cl5 N3 O2 Ru'
_chemical_formula_sum 'C34 H42 Cl5 N3 O2 Ru'
_chemical_formula_weight 803.06
_space_group_crystal_system monoclinic
_space_group_IT_number 14
_space_group_name_Hall '-P 2ybc'
_space_group_name_H-M_alt 'P 1 21/c 1'
_atom_sites_solution_hydrogens geom
_atom_sites_solution_primary direct
_atom_sites_solution_secondary difmap
_audit_update_record
;
2020-04-29 deposited with the CCDC.	2020-07-24 downloaded from the CCDC.
;
_cell_angle_alpha 90.0000
_cell_angle_beta 96.698(7)
_cell_angle_gamma 90.0000
_cell_formula_units_Z 4
_cell_length_a 11.1473(2)
_cell_length_b 13.3189(2)
_cell_length_c 24.8255(5)
_cell_measurement_reflns_used 49317
_cell_measurement_temperature 123
_cell_measurement_theta_max 27.49
_cell_measurement_theta_min 1.74
_cell_volume 3660.68(12)
_computing_cell_refinement 'RAPID AUTO'
_computing_data_collection 'RAPID AUTO (Rigaku, ????)'
_computing_data_reduction 'RAPID AUTO'
_computing_molecular_graphics 'CrystalStructure 4.3'
_computing_publication_material 'CrystalStructure 4.3 (Rigaku, 2019)'
_computing_structure_refinement 'SHELXL Version 2018/3 (Sheldrick, 2008)'
_computing_structure_solution 'SHELXT Version 2018/2 (Sheldrick, 2014)'
_diffrn_ambient_temperature 123
_diffrn_detector_area_resol_mean 10.000
_diffrn_measured_fraction_theta_full 0.999
_diffrn_measured_fraction_theta_max 0.999
_diffrn_measurement_device_type 'Rigaku R-AXIS RAPID'
_diffrn_measurement_method \w
_diffrn_radiation_type 'Mo K\a'
_diffrn_radiation_wavelength 0.71075
_diffrn_reflns_av_R_equivalents 0.0565
_diffrn_reflns_av_unetI/netI 0.0323
_diffrn_reflns_Laue_measured_fraction_full 0.999
_diffrn_reflns_Laue_measured_fraction_max 0.999
_diffrn_reflns_limit_h_max 14
_diffrn_reflns_limit_h_min -14
_diffrn_reflns_limit_k_max 17
_diffrn_reflns_limit_k_min -17
_diffrn_reflns_limit_l_max 32
_diffrn_reflns_limit_l_min -32
_diffrn_reflns_number 59578
_diffrn_reflns_point_group_measured_fraction_full 0.999
_diffrn_reflns_point_group_measured_fraction_max 0.999
_diffrn_reflns_theta_full 25.242
_diffrn_reflns_theta_max 27.485
_diffrn_reflns_theta_min 2.600
_diffrn_standards_number 0
_exptl_absorpt_coefficient_mu 0.827
_exptl_absorpt_correction_T_max 0.944
_exptl_absorpt_correction_T_min 0.374
_exptl_absorpt_correction_type multi-scan
_exptl_absorpt_process_details 'ABSCOR (Rigaku, 1995)'
_exptl_crystal_colour green
_exptl_crystal_density_diffrn 1.457
_exptl_crystal_density_method 'not measured'
_exptl_crystal_description prism
_exptl_crystal_F_000 1648.00
_exptl_crystal_size_max 0.100
_exptl_crystal_size_mid 0.080
_exptl_crystal_size_min 0.070
_refine_diff_density_max 0.99
_refine_diff_density_min -0.67
_refine_ls_extinction_method none
_refine_ls_goodness_of_fit_ref 1.053
_refine_ls_hydrogen_treatment constr
_refine_ls_number_parameters 413
_refine_ls_number_reflns 8401
_refine_ls_number_restraints 0
_refine_ls_R_factor_all 0.0474
_refine_ls_R_factor_gt 0.0407
_refine_ls_shift/su_max 0.001
_refine_ls_structure_factor_coef Fsqd
_refine_ls_weighting_details 'w = 1/[\s^2^(Fo^2^)+(0.0395P)^2^+4.8348P] where P=(Fo^2^+2Fc^2^)/3'
_refine_ls_weighting_scheme calc
_refine_ls_wR_factor_gt 0.0914
_refine_ls_wR_factor_ref 0.0964
_reflns_Friedel_coverage 0.000
_reflns_number_gt 7411
_reflns_number_total 8401
_reflns_threshold_expression F^2^>2.0\s(F^2^)
_cod_data_source_file d0dt02353a2.cif
_cod_data_source_block Hoveyda-Grubbs_with_C3acetamide_ligand
_cod_depositor_comments 'Adding full bibliography for 7704936--7704940.cif.'
_cod_original_cell_volume 3660.69(13)
_cod_database_code 7704939

loop_
_space_group_symop_id
_space_group_symop_operation_xyz
1 +X,+Y,+Z
2 -X,1/2+Y,1/2-Z
3 -X,-Y,-Z
4 +X,-1/2-Y,-1/2+Z

loop_
_atom_site_label
_atom_site_type_symbol
_atom_site_fract_x
_atom_site_fract_y
_atom_site_fract_z
_atom_site_U_iso_or_equiv
_atom_site_adp_type
_atom_site_occupancy
_atom_site_site_symmetry_order
_atom_site_calc_flag
_atom_site_refinement_flags_posn
_atom_site_refinement_flags_adp
_atom_site_refinement_flags_occupancy
_atom_site_disorder_assembly
_atom_site_disorder_group
Ru1 Ru 0.51867(2) 0.38215(2) 0.35797(2) 0.02222(7) Uani 1 1 d . . . . .
Cl1 Cl 0.60766(5) 0.33413(5) 0.44456(2) 0.02815(13) Uani 1 1 d . . . . .
Cl2 Cl 0.36857(5) 0.41320(5) 0.28637(2) 0.02752(13) Uani 1 1 d . . . . .
Cl3 Cl 0.02156(8) 0.09901(7) 0.60180(4) 0.0535(2) Uani 1 1 d . . . . .
Cl4 Cl -0.05769(10) 0.28430(7) 0.64767(4) 0.0642(3) Uani 1 1 d . . . . .
Cl5 Cl -0.18482(10) 0.20507(11) 0.54909(6) 0.0970(5) Uani 1 1 d . . . . .
O1 O 0.44620(15) 0.51496(13) 0.40040(7) 0.0264(4) Uani 1 1 d . . . . .
O2 O 0.08851(17) 0.35579(16) 0.51785(8) 0.0380(5) Uani 1 1 d . . . . .
N1 N 0.2495(2) 0.45719(17) 0.51408(9) 0.0310(5) Uani 1 1 d . . . . .
H1A H 0.287325 0.512064 0.526334 0.037 Uiso 1 1 calc R U . . .
N2 N 0.65617(19) 0.24735(16) 0.28594(9) 0.0282(5) Uani 1 1 d . . . . .
N3 N 0.50468(19) 0.17801(16) 0.31932(9) 0.0283(5) Uani 1 1 d . . . . .
C1 C 0.6259(2) 0.47866(19) 0.34173(10) 0.0252(5) Uani 1 1 d . . . . .
H1 H 0.688847 0.463099 0.320386 0.030 Uiso 1 1 calc R U . . .
C2 C 0.6123(2) 0.57937(19) 0.36229(10) 0.0260(5) Uani 1 1 d . . . . .
C3 C 0.6917(2) 0.6586(2) 0.35471(11) 0.0308(5) Uani 1 1 d . . . . .
H3 H 0.757474 0.647592 0.334271 0.037 Uiso 1 1 calc R U . . .
C4 C 0.6754(3) 0.7523(2) 0.37663(12) 0.0358(6) Uani 1 1 d . . . . .
H4 H 0.729309 0.805562 0.371078 0.043 Uiso 1 1 calc R U . . .
C5 C 0.5800(3) 0.7681(2) 0.40676(11) 0.0354(6) Uani 1 1 d . . . . .
H5 H 0.569625 0.832513 0.422004 0.043 Uiso 1 1 calc R U . . .
C6 C 0.4989(2) 0.6916(2) 0.41520(11) 0.0312(6) Uani 1 1 d . . . . .
H6 H 0.433548 0.703067 0.435813 0.037 Uiso 1 1 calc R U . . .
C7 C 0.5162(2) 0.59881(19) 0.39277(10) 0.0265(5) Uani 1 1 d . . . . .
C8 C 0.3170(2) 0.5309(2) 0.40328(11) 0.0305(5) Uani 1 1 d . . . . .
H8A H 0.277553 0.556378 0.368132 0.037 Uiso 1 1 calc R U . . .
H8B H 0.305289 0.580917 0.431724 0.037 Uiso 1 1 calc R U . . .
C9 C 0.2626(2) 0.4315(2) 0.41656(11) 0.0308(6) Uani 1 1 d . . . . .
H9A H 0.285729 0.380248 0.390809 0.037 Uiso 1 1 calc R U . . .
H9B H 0.173491 0.437552 0.411324 0.037 Uiso 1 1 calc R U . . .
C10 C 0.3018(2) 0.3958(2) 0.47408(11) 0.0324(6) Uani 1 1 d . . . . .
H10A H 0.276545 0.325116 0.477729 0.039 Uiso 1 1 calc R U . . .
H10B H 0.390985 0.398486 0.481239 0.039 Uiso 1 1 calc R U . . .
C11 C 0.1453(2) 0.4321(2) 0.53265(10) 0.0312(6) Uani 1 1 d . . . . .
C12 C 0.1010(3) 0.5052(2) 0.57257(11) 0.0379(6) Uani 1 1 d . . . . .
H12A H 0.041915 0.550937 0.553344 0.045 Uiso 1 1 calc R U . . .
H12B H 0.169476 0.543924 0.590111 0.045 Uiso 1 1 calc R U . . .
H12C H 0.063039 0.468002 0.600134 0.045 Uiso 1 1 calc R U . . .
C13 C 0.5707(2) 0.26326(19) 0.31913(10) 0.0243(5) Uani 1 1 d . . . . .
C14 C 0.6471(3) 0.1480(2) 0.25938(13) 0.0373(6) Uani 1 1 d . . . . .
H14A H 0.723967 0.110475 0.266437 0.045 Uiso 1 1 calc R U . . .
H14B H 0.625346 0.154613 0.219719 0.045 Uiso 1 1 calc R U . . .
C15 C 0.5464(2) 0.0966(2) 0.28592(11) 0.0320(6) Uani 1 1 d . . . . .
H15A H 0.480873 0.073189 0.258445 0.038 Uiso 1 1 calc R U . . .
H15B H 0.577664 0.039039 0.308561 0.038 Uiso 1 1 calc R U . . .
C16 C 0.7548(2) 0.31209(19) 0.27700(10) 0.0271(5) Uani 1 1 d . . . . .
C17 C 0.7460(2) 0.37106(19) 0.23027(11) 0.0275(5) Uani 1 1 d . . . . .
C18 C 0.8447(2) 0.4317(2) 0.22213(11) 0.0293(5) Uani 1 1 d . . . . .
H18 H 0.840372 0.472439 0.190558 0.035 Uiso 1 1 calc R U . . .
C19 C 0.9488(2) 0.4341(2) 0.25876(12) 0.0331(6) Uani 1 1 d . . . . .
C20 C 0.9542(2) 0.3730(2) 0.30464(12) 0.0333(6) Uani 1 1 d . . . . .
H20 H 1.025116 0.373685 0.329879 0.040 Uiso 1 1 calc R U . . .
C21 C 0.8590(2) 0.3112(2) 0.31442(11) 0.0301(5) Uani 1 1 d . . . . .
C22 C 0.6350(2) 0.3701(2) 0.18954(11) 0.0336(6) Uani 1 1 d . . . . .
H22A H 0.634598 0.429865 0.166491 0.040 Uiso 1 1 calc R U . . .
H22B H 0.562802 0.370097 0.208580 0.040 Uiso 1 1 calc R U . . .
H22C H 0.635357 0.309716 0.167002 0.040 Uiso 1 1 calc R U . . .
C23 C 1.0534(3) 0.5009(2) 0.24878(14) 0.0433(7) Uani 1 1 d . . . . .
H23A H 1.099399 0.469304 0.222028 0.052 Uiso 1 1 calc R U . . .
H23B H 1.106091 0.510689 0.282824 0.052 Uiso 1 1 calc R U . . .
H23C H 1.022668 0.566082 0.235001 0.052 Uiso 1 1 calc R U . . .
C24 C 0.8669(3) 0.2461(2) 0.36458(12) 0.0394(7) Uani 1 1 d . . . . .
H24A H 0.859085 0.175333 0.353881 0.047 Uiso 1 1 calc R U . . .
H24B H 0.801768 0.263986 0.386092 0.047 Uiso 1 1 calc R U . . .
H24C H 0.945116 0.256682 0.386293 0.047 Uiso 1 1 calc R U . . .
C25 C 0.4185(2) 0.15745(19) 0.35694(11) 0.0285(5) Uani 1 1 d . . . . .
C26 C 0.4614(3) 0.1190(2) 0.40857(12) 0.0329(6) Uani 1 1 d . . . . .
C27 C 0.3781(3) 0.1027(2) 0.44506(12) 0.0399(7) Uani 1 1 d . . . . .
H27 H 0.405986 0.078616 0.480322 0.048 Uiso 1 1 calc R U . . .
C28 C 0.2555(3) 0.1203(2) 0.43187(12) 0.0400(7) Uani 1 1 d . . . . .
C29 C 0.2154(3) 0.1513(2) 0.37956(12) 0.0362(6) Uani 1 1 d . . . . .
H29 H 0.131286 0.161268 0.369686 0.043 Uiso 1 1 calc R U . . .
C30 C 0.2952(2) 0.16842(19) 0.34068(11) 0.0314(6) Uani 1 1 d . . . . .
C31 C 0.5920(3) 0.0911(2) 0.42337(13) 0.0407(7) Uani 1 1 d . . . . .
H31A H 0.643275 0.137311 0.405577 0.049 Uiso 1 1 calc R U . . .
H31B H 0.605311 0.022287 0.411376 0.049 Uiso 1 1 calc R U . . .
H31C H 0.612303 0.095454 0.462781 0.049 Uiso 1 1 calc R U . . .
C32 C 0.1685(3) 0.1064(3) 0.47372(14) 0.0529(9) Uani 1 1 d . . . . .
H32A H 0.086011 0.100908 0.455433 0.063 Uiso 1 1 calc R U . . .
H32B H 0.173983 0.164175 0.498306 0.063 Uiso 1 1 calc R U . . .
H32C H 0.189290 0.045002 0.494525 0.063 Uiso 1 1 calc R U . . .
C33 C 0.2449(3) 0.1913(2) 0.28309(12) 0.0370(6) Uani 1 1 d . . . . .
H33A H 0.176457 0.237521 0.282997 0.044 Uiso 1 1 calc R U . . .
H33B H 0.217672 0.128893 0.264632 0.044 Uiso 1 1 calc R U . . .
H33C H 0.307735 0.222373 0.264145 0.044 Uiso 1 1 calc R U . . .
C34 C -0.0439(3) 0.2176(2) 0.58722(14) 0.0452(7) Uani 1 1 d . . . . .
H34 H 0.010090 0.256635 0.565416 0.054 Uiso 1 1 calc R U . . .

loop_
_atom_site_aniso_label
_atom_site_aniso_U_11
_atom_site_aniso_U_22
_atom_site_aniso_U_33
_atom_site_aniso_U_23
_atom_site_aniso_U_13
_atom_site_aniso_U_12
Ru1 0.02063(10) 0.02204(11) 0.02432(11) -0.00073(7) 0.00400(7) 0.00021(7)
Cl1 0.0282(3) 0.0293(3) 0.0268(3) 0.0010(2) 0.0025(2) 0.0013(2)
Cl2 0.0255(3) 0.0284(3) 0.0282(3) 0.0016(2) 0.0010(2) 0.0000(2)
Cl3 0.0532(5) 0.0478(5) 0.0624(5) 0.0065(4) 0.0180(4) -0.0007(4)
Cl4 0.0860(7) 0.0506(5) 0.0614(6) -0.0059(4) 0.0310(5) -0.0127(5)
Cl5 0.0484(6) 0.0988(9) 0.1360(12) -0.0409(8) -0.0219(6) 0.0152(6)
O1 0.0234(8) 0.0260(9) 0.0305(9) 0.0003(7) 0.0063(7) 0.0009(7)
O2 0.0317(10) 0.0444(12) 0.0383(11) -0.0008(9) 0.0054(8) -0.0076(9)
N1 0.0287(11) 0.0346(12) 0.0303(11) -0.0023(9) 0.0058(9) -0.0044(9)
N2 0.0262(11) 0.0257(11) 0.0339(11) -0.0059(9) 0.0085(9) -0.0010(9)
N3 0.0293(11) 0.0224(10) 0.0349(12) -0.0039(9) 0.0116(9) -0.0023(9)
C1 0.0232(11) 0.0267(12) 0.0257(12) -0.0006(9) 0.0036(9) -0.0022(10)
C2 0.0260(12) 0.0268(12) 0.0244(12) 0.0012(9) 0.0000(9) -0.0008(10)
C3 0.0309(13) 0.0318(14) 0.0293(13) 0.0025(10) 0.0022(10) -0.0053(11)
C4 0.0380(15) 0.0292(14) 0.0387(15) 0.0020(11) -0.0017(12) -0.0079(12)
C5 0.0431(16) 0.0246(13) 0.0370(15) -0.0039(11) -0.0022(12) 0.0002(12)
C6 0.0340(14) 0.0291(13) 0.0300(13) -0.0023(10) 0.0015(11) 0.0046(11)
C7 0.0270(12) 0.0282(13) 0.0235(12) 0.0019(9) 0.0000(9) -0.0014(10)
C8 0.0259(13) 0.0334(14) 0.0327(13) 0.0006(11) 0.0063(10) 0.0064(11)
C9 0.0232(12) 0.0387(15) 0.0314(13) -0.0076(11) 0.0065(10) -0.0024(11)
C10 0.0277(13) 0.0340(15) 0.0371(15) -0.0002(11) 0.0099(11) 0.0015(11)
C11 0.0264(13) 0.0405(15) 0.0263(13) 0.0048(11) 0.0012(10) 0.0019(11)
C12 0.0305(14) 0.0514(18) 0.0321(14) -0.0006(12) 0.0055(11) 0.0064(13)
C13 0.0208(11) 0.0271(12) 0.0251(12) 0.0009(9) 0.0027(9) 0.0003(9)
C14 0.0380(15) 0.0287(14) 0.0486(17) -0.0111(12) 0.0192(13) -0.0038(12)
C15 0.0330(14) 0.0264(13) 0.0383(15) -0.0074(11) 0.0116(11) -0.0012(11)
C16 0.0217(11) 0.0265(13) 0.0343(13) -0.0060(10) 0.0082(10) 0.0009(10)
C17 0.0229(12) 0.0273(13) 0.0330(13) -0.0062(10) 0.0063(10) 0.0022(10)
C18 0.0250(12) 0.0294(13) 0.0346(14) -0.0039(10) 0.0083(10) 0.0012(10)
C19 0.0240(12) 0.0328(14) 0.0438(16) -0.0077(12) 0.0103(11) -0.0009(11)
C20 0.0221(12) 0.0408(16) 0.0371(14) -0.0077(12) 0.0029(10) 0.0042(11)
C21 0.0256(12) 0.0317(14) 0.0337(14) -0.0042(11) 0.0067(10) 0.0058(10)
C22 0.0284(13) 0.0338(15) 0.0380(15) -0.0018(11) 0.0020(11) -0.0016(11)
C23 0.0296(15) 0.0460(18) 0.0560(19) -0.0073(14) 0.0122(13) -0.0090(13)
C24 0.0316(14) 0.0466(17) 0.0400(16) 0.0047(13) 0.0042(12) 0.0070(13)
C25 0.0338(14) 0.0199(12) 0.0340(13) -0.0033(10) 0.0136(11) -0.0050(10)
C26 0.0380(15) 0.0230(13) 0.0381(15) -0.0025(10) 0.0061(11) -0.0068(11)
C27 0.0568(19) 0.0311(15) 0.0334(15) -0.0010(11) 0.0123(13) -0.0116(13)
C28 0.0513(18) 0.0314(15) 0.0412(16) -0.0083(12) 0.0223(14) -0.0138(13)
C29 0.0332(14) 0.0315(14) 0.0468(17) -0.0096(12) 0.0167(12) -0.0081(12)
C30 0.0354(14) 0.0229(13) 0.0375(14) -0.0049(10) 0.0112(11) -0.0056(11)
C31 0.0467(17) 0.0314(15) 0.0435(17) 0.0045(12) 0.0034(13) -0.0018(13)
C32 0.066(2) 0.0478(19) 0.051(2) -0.0096(15) 0.0330(17) -0.0181(17)
C33 0.0358(15) 0.0350(15) 0.0407(16) -0.0038(12) 0.0057(12) -0.0071(12)
C34 0.0398(17) 0.0446(18) 0.0523(19) -0.0012(14) 0.0098(14) -0.0069(14)

loop_
_atom_type_symbol
_atom_type_description
_atom_type_scat_dispersion_real
_atom_type_scat_dispersion_imag
_atom_type_scat_source
C C 0.0033 0.0016
;
International Tables for Crystallography
(Vol. C, Tables 4.2.6.8 and 6.1.1.4)
;
H H 0.0000 0.0000
;
International Tables for Crystallography
(Vol. C, Table 6.1.1.4)
;
Cl Cl 0.1484 0.1585
;
International Tables for Crystallography
(Vol. C, Tables 4.2.6.8 and 6.1.1.4)
;
N N 0.0061 0.0033
;
International Tables for Crystallography
(Vol. C, Tables 4.2.6.8 and 6.1.1.4)
;
O O 0.0106 0.0060
;
International Tables for Crystallography
(Vol. C, Tables 4.2.6.8 and 6.1.1.4)
;
Ru Ru -1.2594 0.8363
;
International Tables for Crystallography
(Vol. C, Tables 4.2.6.8 and 6.1.1.4)
;

loop_
_geom_angle_atom_site_label_1
_geom_angle_atom_site_label_2
_geom_angle_atom_site_label_3
_geom_angle
_geom_angle_site_symmetry_1
_geom_angle_site_symmetry_3
_geom_angle_publ_flag
C1 Ru1 C13 102.64(10) . . ?
C1 Ru1 O1 80.27(9) . . ?
C13 Ru1 O1 176.10(8) . . ?
C1 Ru1 Cl2 97.84(8) . . ?
C13 Ru1 Cl2 89.73(7) . . ?
O1 Ru1 Cl2 87.28(5) . . ?
C1 Ru1 Cl1 100.12(8) . . ?
C13 Ru1 Cl1 96.42(7) . . ?
O1 Ru1 Cl1 85.54(5) . . ?
Cl2 Ru1 Cl1 159.22(2) . . ?
C7 O1 C8 117.44(19) . . ?
C7 O1 Ru1 109.26(14) . . ?
C8 O1 Ru1 122.96(15) . . ?
C11 N1 C10 121.7(2) . . ?
C11 N1 H1A 119.2 . . ?
C10 N1 H1A 119.2 . . ?
C13 N2 C16 127.6(2) . . ?
C13 N2 C14 113.4(2) . . ?
C16 N2 C14 118.9(2) . . ?
C13 N3 C25 124.4(2) . . ?
C13 N3 C15 114.1(2) . . ?
C25 N3 C15 120.2(2) . . ?
C2 C1 Ru1 118.28(18) . . ?
C2 C1 H1 120.9 . . ?
Ru1 C1 H1 120.9 . . ?
C3 C2 C7 117.8(2) . . ?
C3 C2 C1 123.7(2) . . ?
C7 C2 C1 118.5(2) . . ?
C4 C3 C2 120.8(3) . . ?
C4 C3 H3 119.6 . . ?
C2 C3 H3 119.6 . . ?
C3 C4 C5 119.6(3) . . ?
C3 C4 H4 120.2 . . ?
C5 C4 H4 120.2 . . ?
C4 C5 C6 121.5(3) . . ?
C4 C5 H5 119.3 . . ?
C6 C5 H5 119.3 . . ?
C7 C6 C5 118.1(3) . . ?
C7 C6 H6 120.9 . . ?
C5 C6 H6 120.9 . . ?
C6 C7 O1 124.0(2) . . ?
C6 C7 C2 122.3(2) . . ?
O1 C7 C2 113.6(2) . . ?
O1 C8 C9 107.8(2) . . ?
O1 C8 H8A 110.1 . . ?
C9 C8 H8A 110.1 . . ?
O1 C8 H8B 110.1 . . ?
C9 C8 H8B 110.1 . . ?
H8A C8 H8B 108.5 . . ?
C8 C9 C10 113.6(2) . . ?
C8 C9 H9A 108.8 . . ?
C10 C9 H9A 108.8 . . ?
C8 C9 H9B 108.8 . . ?
C10 C9 H9B 108.8 . . ?
H9A C9 H9B 107.7 . . ?
N1 C10 C9 111.7(2) . . ?
N1 C10 H10A 109.3 . . ?
C9 C10 H10A 109.3 . . ?
N1 C10 H10B 109.3 . . ?
C9 C10 H10B 109.3 . . ?
H10A C10 H10B 107.9 . . ?
O2 C11 N1 122.6(3) . . ?
O2 C11 C12 122.1(2) . . ?
N1 C11 C12 115.3(2) . . ?
C11 C12 H12A 109.5 . . ?
C11 C12 H12B 109.5 . . ?
H12A C12 H12B 109.5 . . ?
C11 C12 H12C 109.5 . . ?
H12A C12 H12C 109.5 . . ?
H12B C12 H12C 109.5 . . ?
N2 C13 N3 107.1(2) . . ?
N2 C13 Ru1 133.88(19) . . ?
N3 C13 Ru1 118.70(17) . . ?
N2 C14 C15 103.0(2) . . ?
N2 C14 H14A 111.2 . . ?
C15 C14 H14A 111.2 . . ?
N2 C14 H14B 111.2 . . ?
C15 C14 H14B 111.2 . . ?
H14A C14 H14B 109.1 . . ?
N3 C15 C14 102.1(2) . . ?
N3 C15 H15A 111.4 . . ?
C14 C15 H15A 111.4 . . ?
N3 C15 H15B 111.4 . . ?
C14 C15 H15B 111.4 . . ?
H15A C15 H15B 109.2 . . ?
C17 C16 C21 121.9(2) . . ?
C17 C16 N2 119.1(2) . . ?
C21 C16 N2 118.9(2) . . ?
C16 C17 C18 117.7(2) . . ?
C16 C17 C22 121.8(2) . . ?
C18 C17 C22 120.5(2) . . ?
C19 C18 C17 122.0(3) . . ?
C19 C18 H18 119.0 . . ?
C17 C18 H18 119.0 . . ?
C18 C19 C20 118.3(2) . . ?
C18 C19 C23 120.6(3) . . ?
C20 C19 C23 121.1(3) . . ?
C21 C20 C19 121.9(3) . . ?
C21 C20 H20 119.1 . . ?
C19 C20 H20 119.1 . . ?
C20 C21 C16 118.1(3) . . ?
C20 C21 C24 120.8(2) . . ?
C16 C21 C24 121.1(2) . . ?
C17 C22 H22A 109.5 . . ?
C17 C22 H22B 109.5 . . ?
H22A C22 H22B 109.5 . . ?
C17 C22 H22C 109.5 . . ?
H22A C22 H22C 109.5 . . ?
H22B C22 H22C 109.5 . . ?
C19 C23 H23A 109.5 . . ?
C19 C23 H23B 109.5 . . ?
H23A C23 H23B 109.5 . . ?
C19 C23 H23C 109.5 . . ?
H23A C23 H23C 109.5 . . ?
H23B C23 H23C 109.5 . . ?
C21 C24 H24A 109.5 . . ?
C21 C24 H24B 109.5 . . ?
H24A C24 H24B 109.5 . . ?
C21 C24 H24C 109.5 . . ?
H24A C24 H24C 109.5 . . ?
H24B C24 H24C 109.5 . . ?
C30 C25 C26 121.3(2) . . ?
C30 C25 N3 120.1(2) . . ?
C26 C25 N3 118.5(2) . . ?
C27 C26 C25 117.9(3) . . ?
C27 C26 C31 120.2(3) . . ?
C25 C26 C31 121.8(3) . . ?
C28 C27 C26 122.3(3) . . ?
C28 C27 H27 118.8 . . ?
C26 C27 H27 118.8 . . ?
C29 C28 C27 118.2(3) . . ?
C29 C28 C32 121.1(3) . . ?
C27 C28 C32 120.6(3) . . ?
C28 C29 C30 122.0(3) . . ?
C28 C29 H29 119.0 . . ?
C30 C29 H29 119.0 . . ?
C25 C30 C29 117.8(3) . . ?
C25 C30 C33 122.8(2) . . ?
C29 C30 C33 119.3(3) . . ?
C26 C31 H31A 109.5 . . ?
C26 C31 H31B 109.5 . . ?
H31A C31 H31B 109.5 . . ?
C26 C31 H31C 109.5 . . ?
H31A C31 H31C 109.5 . . ?
H31B C31 H31C 109.5 . . ?
C28 C32 H32A 109.5 . . ?
C28 C32 H32B 109.5 . . ?
H32A C32 H32B 109.5 . . ?
C28 C32 H32C 109.5 . . ?
H32A C32 H32C 109.5 . . ?
H32B C32 H32C 109.5 . . ?
C30 C33 H33A 109.5 . . ?
C30 C33 H33B 109.5 . . ?
H33A C33 H33B 109.5 . . ?
C30 C33 H33C 109.5 . . ?
H33A C33 H33C 109.5 . . ?
H33B C33 H33C 109.5 . . ?
Cl5 C34 Cl3 110.52(18) . . ?
Cl5 C34 Cl4 110.29(18) . . ?
Cl3 C34 Cl4 110.59(19) . . ?
Cl5 C34 H34 108.5 . . ?
Cl3 C34 H34 108.5 . . ?
Cl4 C34 H34 108.5 . . ?

loop_
_geom_bond_atom_site_label_1
_geom_bond_atom_site_label_2
_geom_bond_distance
_geom_bond_site_symmetry_2
_geom_bond_publ_flag
Ru1 C1 1.832(2) . ?
Ru1 C13 1.976(2) . ?
Ru1 O1 2.2560(17) . ?
Ru1 Cl2 2.3316(6) . ?
Ru1 Cl1 2.3487(6) . ?
Cl3 C34 1.760(3) . ?
Cl4 C34 1.766(3) . ?
Cl5 C34 1.745(3) . ?
O1 C7 1.388(3) . ?
O1 C8 1.466(3) . ?
O2 C11 1.231(3) . ?
N1 C11 1.341(3) . ?
N1 C10 1.459(3) . ?
N1 H1A 0.8800 . ?
N2 C13 1.347(3) . ?
N2 C16 1.434(3) . ?
N2 C14 1.476(3) . ?
N3 C13 1.353(3) . ?
N3 C25 1.442(3) . ?
N3 C15 1.472(3) . ?
C1 C2 1.450(3) . ?
C1 H1 0.9500 . ?
C2 C3 1.404(4) . ?
C2 C7 1.406(3) . ?
C3 C4 1.382(4) . ?
C3 H3 0.9500 . ?
C4 C5 1.386(4) . ?
C4 H4 0.9500 . ?
C5 C6 1.395(4) . ?
C5 H5 0.9500 . ?
C6 C7 1.378(4) . ?
C6 H6 0.9500 . ?
C8 C9 1.509(4) . ?
C8 H8A 0.9900 . ?
C8 H8B 0.9900 . ?
C9 C10 1.520(4) . ?
C9 H9A 0.9900 . ?
C9 H9B 0.9900 . ?
C10 H10A 0.9900 . ?
C10 H10B 0.9900 . ?
C11 C12 1.512(4) . ?
C12 H12A 0.9800 . ?
C12 H12B 0.9800 . ?
C12 H12C 0.9800 . ?
C14 C15 1.529(4) . ?
C14 H14A 0.9900 . ?
C14 H14B 0.9900 . ?
C15 H15A 0.9900 . ?
C15 H15B 0.9900 . ?
C16 C17 1.395(4) . ?
C16 C21 1.401(4) . ?
C17 C18 1.398(4) . ?
C17 C22 1.504(4) . ?
C18 C19 1.389(4) . ?
C18 H18 0.9500 . ?
C19 C20 1.396(4) . ?
C19 C23 1.510(4) . ?
C20 C21 1.387(4) . ?
C20 H20 0.9500 . ?
C21 C24 1.511(4) . ?
C22 H22A 0.9800 . ?
C22 H22B 0.9800 . ?
C22 H22C 0.9800 . ?
C23 H23A 0.9800 . ?
C23 H23B 0.9800 . ?
C23 H23C 0.9800 . ?
C24 H24A 0.9800 . ?
C24 H24B 0.9800 . ?
C24 H24C 0.9800 . ?
C25 C30 1.394(4) . ?
C25 C26 1.411(4) . ?
C26 C27 1.388(4) . ?
C26 C31 1.506(4) . ?
C27 C28 1.387(5) . ?
C27 H27 0.9500 . ?
C28 C29 1.386(4) . ?
C28 C32 1.513(4) . ?
C29 C30 1.406(4) . ?
C29 H29 0.9500 . ?
C30 C33 1.505(4) . ?
C31 H31A 0.9800 . ?
C31 H31B 0.9800 . ?
C31 H31C 0.9800 . ?
C32 H32A 0.9800 . ?
C32 H32B 0.9800 . ?
C32 H32C 0.9800 . ?
C33 H33A 0.9800 . ?
C33 H33B 0.9800 . ?
C33 H33C 0.9800 . ?
C34 H34 1.0000 . ?

loop_
_geom_torsion_atom_site_label_1
_geom_torsion_atom_site_label_2
_geom_torsion_atom_site_label_3
_geom_torsion_atom_site_label_4
_geom_torsion
_geom_torsion_site_symmetry_1
_geom_torsion_site_symmetry_2
_geom_torsion_site_symmetry_3
_geom_torsion_site_symmetry_4
_geom_torsion_publ_flag
C13 Ru1 C1 C2 177.82(19) . . . . ?
O1 Ru1 C1 C2 0.47(18) . . . . ?
Cl2 Ru1 C1 C2 86.33(19) . . . . ?
Cl1 Ru1 C1 C2 -83.17(19) . . . . ?
Ru1 C1 C2 C3 177.03(19) . . . . ?
Ru1 C1 C2 C7 -1.2(3) . . . . ?
C7 C2 C3 C4 0.0(4) . . . . ?
C1 C2 C3 C4 -178.3(2) . . . . ?
C2 C3 C4 C5 0.4(4) . . . . ?
C3 C4 C5 C6 -0.6(4) . . . . ?
C4 C5 C6 C7 0.2(4) . . . . ?
C5 C6 C7 O1 176.5(2) . . . . ?
C5 C6 C7 C2 0.3(4) . . . . ?
C8 O1 C7 C6 36.4(3) . . . . ?
Ru1 O1 C7 C6 -177.4(2) . . . . ?
C8 O1 C7 C2 -147.1(2) . . . . ?
Ru1 O1 C7 C2 -1.0(2) . . . . ?
C3 C2 C7 C6 -0.4(4) . . . . ?
C1 C2 C7 C6 178.0(2) . . . . ?
C3 C2 C7 O1 -176.9(2) . . . . ?
C1 C2 C7 O1 1.4(3) . . . . ?
C7 O1 C8 C9 -175.1(2) . . . . ?
Ru1 O1 C8 C9 43.7(2) . . . . ?
O1 C8 C9 C10 70.0(3) . . . . ?
C11 N1 C10 C9 93.0(3) . . . . ?
C8 C9 C10 N1 70.2(3) . . . . ?
C10 N1 C11 O2 1.0(4) . . . . ?
C10 N1 C11 C12 -178.1(2) . . . . ?
C16 N2 C13 N3 -173.2(2) . . . . ?
C14 N2 C13 N3 2.8(3) . . . . ?
C16 N2 C13 Ru1 13.7(4) . . . . ?
C14 N2 C13 Ru1 -170.3(2) . . . . ?
C25 N3 C13 N2 168.4(2) . . . . ?
C15 N3 C13 N2 1.5(3) . . . . ?
C25 N3 C13 Ru1 -17.3(3) . . . . ?
C15 N3 C13 Ru1 175.79(18) . . . . ?
C13 N2 C14 C15 -5.6(3) . . . . ?
C16 N2 C14 C15 170.8(2) . . . . ?
C13 N3 C15 C14 -4.7(3) . . . . ?
C25 N3 C15 C14 -172.2(2) . . . . ?
N2 C14 C15 N3 5.7(3) . . . . ?
C13 N2 C16 C17 -101.5(3) . . . . ?
C14 N2 C16 C17 82.7(3) . . . . ?
C13 N2 C16 C21 81.1(3) . . . . ?
C14 N2 C16 C21 -94.7(3) . . . . ?
C21 C16 C17 C18 -1.2(4) . . . . ?
N2 C16 C17 C18 -178.6(2) . . . . ?
C21 C16 C17 C22 178.6(2) . . . . ?
N2 C16 C17 C22 1.2(4) . . . . ?
C16 C17 C18 C19 0.1(4) . . . . ?
C22 C17 C18 C19 -179.7(2) . . . . ?
C17 C18 C19 C20 0.7(4) . . . . ?
C17 C18 C19 C23 -179.7(2) . . . . ?
C18 C19 C20 C21 -0.4(4) . . . . ?
C23 C19 C20 C21 -180.0(3) . . . . ?
C19 C20 C21 C16 -0.7(4) . . . . ?
C19 C20 C21 C24 -179.7(3) . . . . ?
C17 C16 C21 C20 1.5(4) . . . . ?
N2 C16 C21 C20 178.9(2) . . . . ?
C17 C16 C21 C24 -179.5(2) . . . . ?
N2 C16 C21 C24 -2.1(4) . . . . ?
C13 N3 C25 C30 101.8(3) . . . . ?
C15 N3 C25 C30 -92.1(3) . . . . ?
C13 N3 C25 C26 -83.0(3) . . . . ?
C15 N3 C25 C26 83.1(3) . . . . ?
C30 C25 C26 C27 -7.0(4) . . . . ?
N3 C25 C26 C27 177.9(2) . . . . ?
C30 C25 C26 C31 169.9(2) . . . . ?
N3 C25 C26 C31 -5.2(4) . . . . ?
C25 C26 C27 C28 1.8(4) . . . . ?
C31 C26 C27 C28 -175.2(3) . . . . ?
C26 C27 C28 C29 2.7(4) . . . . ?
C26 C27 C28 C32 -177.0(3) . . . . ?
C27 C28 C29 C30 -2.2(4) . . . . ?
C32 C28 C29 C30 177.5(3) . . . . ?
C26 C25 C30 C29 7.4(4) . . . . ?
N3 C25 C30 C29 -177.5(2) . . . . ?
C26 C25 C30 C33 -168.7(2) . . . . ?
N3 C25 C30 C33 6.3(4) . . . . ?
C28 C29 C30 C25 -2.7(4) . . . . ?
C28 C29 C30 C33 173.6(3) . . . . ?
